data_2014412
loop_
_publ_author_name
'Juan Granifo'
'Mar\'ia Teresa Garland'
'Ricardo Baggio'

_publ_section_title
;Two one-dimensional zinc(II) coordination polymers:
 <i>catena</i>-poly[[bis(pentane-2,4-dionato-\k^2^<i>O</i>,<i>O</i>')zinc]-\m-1,4-bis(<i>x</i>-pyridyl)-2,3-diazabuta-1,3-diene]
 (<i>x</i> = 3, 4)
;
_journal_coeditor_code SQ3002
_journal_issue 2
_journal_name_full 'Acta Crystallographica Section C'
_journal_page_first m56
_journal_page_last m59
_journal_paper_doi 10.1107/S0108270106000540
_journal_volume 62
_journal_year 2006
_chemical_formula_iupac '[Zn (C5 H7 O2)2 (C12 H10 N4)]'
_chemical_formula_moiety 'C22 H24 N4 O4 Zn'
_chemical_formula_sum 'C22 H24 N4 O4 Zn'
_chemical_formula_weight 473.82
_chemical_name_systematic
;
catena-poly[[bis(pentane-2,4-dionato-\k^2^O,O')zinc]-\m-
1,4-bis(4-pyridyl)-2,3-diazabuta-1,3-diene]
;
_space_group_IT_number 2
_symmetry_cell_setting triclinic
_symmetry_space_group_name_Hall '-P 1'
_symmetry_space_group_name_H-M 'P -1'
_atom_sites_solution_hydrogens geom
_atom_sites_solution_primary direct
_atom_sites_solution_secondary difmap
_audit_creation_method SHELXL-97
_cell_angle_alpha 84.282(2)
_cell_angle_beta 72.332(2)
_cell_angle_gamma 89.558(2)
_cell_formula_units_Z 1
_cell_length_a 6.3525(8)
_cell_length_b 9.0459(11)
_cell_length_c 10.3907(12)
_cell_measurement_reflns_used 1870
_cell_measurement_temperature 273(2)
_cell_measurement_theta_max 26.03
_cell_measurement_theta_min 3.34
_cell_volume 565.94(12)
_computing_cell_refinement 'SAINT-NT (Bruker, 2000)'
_computing_data_collection 'SMART-NT (Bruker, 2001)'
_computing_data_reduction SAINT-NT
_computing_molecular_graphics 'XP in SHELXTL-PC (Sheldrick, 2000 or 1994?)'
_computing_publication_material SHELXL97
_computing_structure_refinement 'SHELXL97 (Sheldrick, 1997)'
_computing_structure_solution 'SHELXS97 (Sheldrick, 1997)'
_diffrn_ambient_temperature 273(2)
_diffrn_measured_fraction_theta_full 0.993
_diffrn_measured_fraction_theta_max 0.883
_diffrn_measurement_device_type 'Bruker SMART CCD area-detector'
_diffrn_measurement_method '\f and \w scans'
_diffrn_radiation_monochromator graphite
_diffrn_radiation_source 'fine-focus sealed tube'
_diffrn_radiation_type MoK\a
_diffrn_radiation_wavelength 0.71073
_diffrn_reflns_av_R_equivalents 0.0439
_diffrn_reflns_av_sigmaI/netI 0.0431
_diffrn_reflns_limit_h_max 7
_diffrn_reflns_limit_h_min -7
_diffrn_reflns_limit_k_max 11
_diffrn_reflns_limit_k_min -11
_diffrn_reflns_limit_l_max 13
_diffrn_reflns_limit_l_min -13
_diffrn_reflns_number 4727
_diffrn_reflns_theta_full 25.00
_diffrn_reflns_theta_max 27.99
_diffrn_reflns_theta_min 2.07
_diffrn_standards_number 0
_exptl_absorpt_coefficient_mu 1.120
_exptl_absorpt_correction_T_max 0.84
_exptl_absorpt_correction_T_min 0.81
_exptl_absorpt_correction_type multi-scan
_exptl_absorpt_process_details
;
(SADABS; Sheldrick, 1996)
;
_exptl_crystal_colour yellow
_exptl_crystal_density_diffrn 1.390
_exptl_crystal_density_method 'not measured'
_exptl_crystal_description block
_exptl_crystal_F_000 246
_exptl_crystal_size_max 0.20
_exptl_crystal_size_mid 0.20
_exptl_crystal_size_min 0.16
_refine_diff_density_max 0.402
_refine_diff_density_min -0.429
_refine_ls_extinction_method none
_refine_ls_goodness_of_fit_ref 1.080
_refine_ls_hydrogen_treatment constr
_refine_ls_matrix_type full
_refine_ls_number_parameters 144
_refine_ls_number_reflns 2409
_refine_ls_number_restraints 0
_refine_ls_restrained_S_all 1.080
_refine_ls_R_factor_all 0.0361
_refine_ls_R_factor_gt 0.0351
_refine_ls_shift/su_max 0.002
_refine_ls_shift/su_mean 0.000
_refine_ls_structure_factor_coef Fsqd
_refine_ls_weighting_details 'calc w=1/[\s^2^(Fo^2^)+(0.0606P)^2^] where P=(Fo^2^+2Fc^2^)/3'
_refine_ls_weighting_scheme calc
_refine_ls_wR_factor_gt 0.0965
_refine_ls_wR_factor_ref 0.0971
_reflns_number_gt 2293
_reflns_number_total 2409
_reflns_threshold_expression I>2\s(I)
_cod_data_source_file sq3002.cif
_cod_data_source_block I
_cod_database_code 2014412

loop_
_symmetry_equiv_pos_as_xyz
'x, y, z'
'-x, -y, -z'

loop_
_atom_site_label
_atom_site_fract_x
_atom_site_fract_y
_atom_site_fract_z
_atom_site_U_iso_or_equiv
_atom_site_adp_type
_atom_site_calc_flag
_atom_site_refinement_flags
_atom_site_occupancy
_atom_site_disorder_assembly
_atom_site_disorder_group
_atom_site_type_symbol
Zn1 0.5000 0.5000 0.5000 0.03504(14) Uani d S 1 . . Zn
C1 -0.1060(3) 0.1952(2) 0.8561(2) 0.0407(4) Uani d . 1 . . C
C2 -0.1242(3) 0.2353(2) 0.7280(2) 0.0398(4) Uani d . 1 . . C
H2 -0.2467 0.2042 0.7056 0.048 Uiso calc R 1 . . H
C3 0.0393(3) 0.3210(2) 0.6346(2) 0.0386(4) Uani d . 1 . . C
H3 0.0235 0.3474 0.5492 0.046 Uiso calc R 1 . . H
N4 0.2212(3) 0.36882(18) 0.65938(17) 0.0387(4) Uani d . 1 . . N
C5 0.2371(4) 0.3299(3) 0.7834(2) 0.0535(6) Uani d . 1 . . C
H5 0.3619 0.3616 0.8030 0.064 Uiso calc R 1 . . H
C6 0.0812(4) 0.2465(3) 0.8826(2) 0.0558(6) Uani d . 1 . . C
H6 0.0996 0.2239 0.9677 0.067 Uiso calc R 1 . . H
C7 -0.2679(4) 0.1010(2) 0.9614(2) 0.0466(5) Uani d . 1 . . C
H7 -0.2476 0.0824 1.0464 0.056 Uiso calc R 1 . . H
N8 -0.4348(3) 0.0437(2) 0.94153(17) 0.0470(4) Uani d . 1 . . N
C9 0.2218(5) 0.9280(3) 0.6075(3) 0.0703(8) Uani d . 1 . . C
H9A 0.2524 0.9743 0.5163 0.106 Uiso calc R 1 . . H
H9B 0.2607 0.9956 0.6626 0.106 Uiso calc R 1 . . H
H9C 0.0673 0.9021 0.6438 0.106 Uiso calc R 1 . . H
C10 0.3558(4) 0.7890(2) 0.6072(2) 0.0454(5) Uani d . 1 . . C
C11 0.4947(4) 0.7751(2) 0.6895(2) 0.0524(5) Uani d . 1 . . C
H11 0.5043 0.8559 0.7364 0.063 Uiso calc R 1 . . H
C12 0.6197(3) 0.6526(2) 0.7082(2) 0.0418(4) Uani d . 1 . . C
C13 0.7438(5) 0.6523(3) 0.8102(3) 0.0672(7) Uani d . 1 . . C
H13A 0.6896 0.5717 0.8800 0.101 Uiso calc R 1 . . H
H13B 0.7228 0.7447 0.8500 0.101 Uiso calc R 1 . . H
H13C 0.8983 0.6402 0.7660 0.101 Uiso calc R 1 . . H
O14 0.6379(2) 0.53697(15) 0.64704(14) 0.0391(3) Uani d . 1 . . O
O15 0.3299(2) 0.69470(15) 0.53251(15) 0.0437(3) Uani d . 1 . . O

loop_
_atom_site_aniso_label
_atom_site_aniso_U_11
_atom_site_aniso_U_22
_atom_site_aniso_U_33
_atom_site_aniso_U_12
_atom_site_aniso_U_13
_atom_site_aniso_U_23
Zn1 0.0363(2) 0.03266(19) 0.0397(2) 0.00054(12) -0.01659(14) -0.00451(13)
C1 0.0394(11) 0.0405(10) 0.0403(10) -0.0059(8) -0.0102(8) -0.0007(8)
C2 0.0328(10) 0.0432(10) 0.0450(11) -0.0021(8) -0.0146(8) -0.0024(8)
C3 0.0343(10) 0.0419(10) 0.0400(10) 0.0005(8) -0.0137(8) 0.0015(8)
N4 0.0364(9) 0.0398(8) 0.0408(9) -0.0044(7) -0.0140(7) 0.0002(7)
C5 0.0512(13) 0.0625(14) 0.0499(12) -0.0218(11) -0.0238(10) 0.0078(11)
C6 0.0578(14) 0.0729(16) 0.0399(11) -0.0206(12) -0.0237(10) 0.0091(11)
C7 0.0490(12) 0.0512(12) 0.0367(10) -0.0086(10) -0.0106(9) 0.0021(9)
N8 0.0454(10) 0.0503(10) 0.0402(9) -0.0142(8) -0.0080(8) 0.0049(8)
C9 0.0771(19) 0.0475(13) 0.090(2) 0.0209(13) -0.0280(15) -0.0169(13)
C10 0.0458(12) 0.0386(10) 0.0478(12) 0.0039(9) -0.0086(9) -0.0039(9)
C11 0.0645(14) 0.0454(12) 0.0536(13) 0.0061(10) -0.0224(11) -0.0204(10)
C12 0.0414(11) 0.0477(11) 0.0365(10) -0.0057(9) -0.0119(8) -0.0059(8)
C13 0.0767(18) 0.0750(17) 0.0669(17) 0.0055(14) -0.0426(15) -0.0228(14)
O14 0.0406(7) 0.0385(7) 0.0429(7) -0.0008(6) -0.0193(6) -0.0049(6)
O15 0.0456(8) 0.0397(7) 0.0511(8) 0.0076(6) -0.0218(7) -0.0069(6)

loop_
_atom_type_symbol
_atom_type_description
_atom_type_scat_dispersion_real
_atom_type_scat_dispersion_imag
_atom_type_scat_source
C C 0.0033 0.0016 'International Tables Vol C Tables 4.2.6.8 and 6.1.1.4'
H H 0.0000 0.0000 'International Tables Vol C Tables 4.2.6.8 and 6.1.1.4'
N N 0.0061 0.0033 'International Tables Vol C Tables 4.2.6.8 and 6.1.1.4'
O O 0.0106 0.0060 'International Tables Vol C Tables 4.2.6.8 and 6.1.1.4'
Zn Zn 0.2839 1.4301 'International Tables Vol C Tables 4.2.6.8 and 6.1.1.4'

loop_
_geom_angle_atom_site_label_1
_geom_angle_atom_site_label_2
_geom_angle_atom_site_label_3
_geom_angle_site_symmetry_1
_geom_angle_site_symmetry_3
_geom_angle
_geom_angle_publ_flag
O14 Zn1 O14 2_666 . 180.0 ?
O14 Zn1 O15 2_666 . 90.49(5) ?
O14 Zn1 O15 . . 89.51(5) y
O14 Zn1 O15 2_666 2_666 89.51(5) ?
O14 Zn1 O15 . 2_666 90.49(5) ?
O15 Zn1 O15 . 2_666 180.0 ?
O14 Zn1 N4 2_666 . 90.78(6) ?
O14 Zn1 N4 . . 89.22(6) y
O15 Zn1 N4 . . 91.29(6) y
O15 Zn1 N4 2_666 . 88.71(6) ?
O14 Zn1 N4 2_666 2_666 89.22(6) ?
O14 Zn1 N4 . 2_666 90.78(6) ?
O15 Zn1 N4 . 2_666 88.71(6) ?
O15 Zn1 N4 2_666 2_666 91.29(6) ?
N4 Zn1 N4 . 2_666 180.00(7) ?
C2 C1 C6 . . 116.99(19) ?
C2 C1 C7 . . 123.68(18) ?
C6 C1 C7 . . 119.32(19) ?
C3 C2 C1 . . 119.51(18) ?
C3 C2 H2 . . 120.2 ?
C1 C2 H2 . . 120.2 ?
N4 C3 C2 . . 123.53(18) ?
N4 C3 H3 . . 118.2 ?
C2 C3 H3 . . 118.2 ?
C5 N4 C3 . . 116.54(18) ?
C5 N4 Zn1 . . 120.20(13) ?
C3 N4 Zn1 . . 123.20(13) ?
N4 C5 C6 . . 123.7(2) ?
N4 C5 H5 . . 118.2 ?
C6 C5 H5 . . 118.2 ?
C5 C6 C1 . . 119.7(2) ?
C5 C6 H6 . . 120.1 ?
C1 C6 H6 . . 120.1 ?
N8 C7 C1 . . 122.54(19) ?
N8 C7 H7 . . 118.7 ?
C1 C7 H7 . . 118.7 ?
C7 N8 N8 . 2_457 111.8(2) ?
C10 C9 H9A . . 109.5 ?
C10 C9 H9B . . 109.5 ?
H9A C9 H9B . . 109.5 ?
C10 C9 H9C . . 109.5 ?
H9A C9 H9C . . 109.5 ?
H9B C9 H9C . . 109.5 ?
O15 C10 C11 . . 125.56(19) ?
O15 C10 C9 . . 115.9(2) ?
C11 C10 C9 . . 118.5(2) ?
C12 C11 C10 . . 126.54(19) ?
C12 C11 H11 . . 116.7 ?
C10 C11 H11 . . 116.7 ?
O14 C12 C11 . . 125.66(19) ?
O14 C12 C13 . . 115.30(19) ?
C11 C12 C13 . . 119.04(19) ?
C12 C13 H13A . . 109.5 ?
C12 C13 H13B . . 109.5 ?
H13A C13 H13B . . 109.5 ?
C12 C13 H13C . . 109.5 ?
H13A C13 H13C . . 109.5 ?
H13B C13 H13C . . 109.5 ?
C12 O14 Zn1 . . 126.31(13) ?
C10 O15 Zn1 . . 125.78(13) ?

loop_
_geom_bond_atom_site_label_1
_geom_bond_atom_site_label_2
_geom_bond_site_symmetry_2
_geom_bond_distance
_geom_bond_publ_flag
Zn1 O14 2_666 2.0328(13) ?
Zn1 O14 . 2.0328(13) y
Zn1 O15 . 2.0617(13) y
Zn1 O15 2_666 2.0617(13) ?
Zn1 N4 . 2.2689(17) y
Zn1 N4 2_666 2.2689(17) ?
C1 C2 . 1.383(3) ?
C1 C6 . 1.392(3) ?
C1 C7 . 1.458(3) ?
C2 C3 . 1.369(3) ?
C2 H2 . 0.9300 ?
C3 N4 . 1.341(2) ?
C3 H3 . 0.9300 ?
N4 C5 . 1.335(3) ?
C5 C6 . 1.360(3) ?
C5 H5 . 0.9300 ?
C6 H6 . 0.9300 ?
C7 N8 . 1.264(3) ?
C7 H7 . 0.9300 ?
N8 N8 2_457 1.413(3) ?
C9 C10 . 1.512(3) ?
C9 H9A . 0.9600 ?
C9 H9B . 0.9600 ?
C9 H9C . 0.9600 ?
C10 O15 . 1.252(2) ?
C10 C11 . 1.400(3) ?
C11 C12 . 1.390(3) ?
C11 H11 . 0.9300 ?
C12 O14 . 1.264(2) ?
C12 C13 . 1.501(3) ?
C13 H13A . 0.9600 ?
C13 H13B . 0.9600 ?
C13 H13C . 0.9600 ?
